data_2105974
loop_
_publ_author_name
'Francis, Raju'
'Raghavaiah, Pallepogu'
'Pius, Kuruvilla'

_publ_section_title
;
 Unusual crystal structure of <i>N</i>-substituted maleamic acid -- very
 strong effect of intramolecular hydrogen bonds
;
_journal_coeditor_code EB5032
_journal_issue 6
_journal_name_full 'Acta Crystallographica Section B'
_journal_page_first 942
_journal_page_last 947
_journal_paper_doi 10.1107/S2052520614018952
_journal_volume 70
_journal_year 2014
_chemical_formula_sum 'C6 H7 N O5'
_chemical_formula_weight 173.12
_space_group_IT_number 2
_symmetry_cell_setting triclinic
_symmetry_space_group_name_Hall '-P 1'
_symmetry_space_group_name_H-M 'P -1'
_atom_sites_solution_hydrogens geom
_atom_sites_solution_primary direct
_atom_sites_solution_secondary difmap
_audit_creation_method SHELXL-97
_cell_angle_alpha 113.3760(10)
_cell_angle_beta 104.2500(10)
_cell_angle_gamma 103.4720(10)
_cell_formula_units_Z 4
_cell_length_a 8.1895(7)
_cell_length_b 9.8902(9)
_cell_length_c 10.6709(9)
_cell_measurement_reflns_used 5586
_cell_measurement_temperature 273(2)
_cell_measurement_theta_max 0.00
_cell_measurement_theta_min 0.00
_cell_volume 713.87(11)
_computing_cell_refinement 'Bruker SMART'
_computing_data_collection 'Bruker SMART'
_computing_data_reduction 'Bruker SAINT'
_computing_structure_refinement 'SHELXL-97 (Sheldrick, 2008)'
_computing_structure_solution 'SHELXL-97 (Sheldrick, 2008)'
_diffrn_ambient_temperature 273(2)
_diffrn_measured_fraction_theta_full 0.991
_diffrn_measured_fraction_theta_max 0.991
_diffrn_measurement_device_type 'CCD area detector'
_diffrn_measurement_method 'phi and omega scans'
_diffrn_radiation_monochromator graphite
_diffrn_radiation_source 'fine-focus sealed tube'
_diffrn_radiation_type MoK\a
_diffrn_radiation_wavelength 0.71073
_diffrn_reflns_av_R_equivalents 0.0232
_diffrn_reflns_av_sigmaI/netI 0.0236
_diffrn_reflns_limit_h_max 10
_diffrn_reflns_limit_h_min -10
_diffrn_reflns_limit_k_max 12
_diffrn_reflns_limit_k_min -12
_diffrn_reflns_limit_l_max 13
_diffrn_reflns_limit_l_min -13
_diffrn_reflns_number 7343
_diffrn_reflns_theta_full 25.99
_diffrn_reflns_theta_max 25.99
_diffrn_reflns_theta_min 2.25
_exptl_absorpt_coefficient_mu 0.143
_exptl_absorpt_correction_T_max 0.9637
_exptl_absorpt_correction_T_min 0.9423
_exptl_absorpt_correction_type multi-scan
_exptl_absorpt_process_details sadabs
_exptl_crystal_density_diffrn 1.611
_exptl_crystal_density_method 'not measured'
_exptl_crystal_F_000 360
_exptl_crystal_size_max 0.42
_exptl_crystal_size_mid 0.40
_exptl_crystal_size_min 0.26
_refine_diff_density_max 0.186
_refine_diff_density_min -0.217
_refine_ls_extinction_coef 0.022(4)
_refine_ls_extinction_expression Fc^*^=kFc[1+0.001xFc^2^\l^3^/sin(2\q)]^-1/4^
_refine_ls_extinction_method SHELXL
_refine_ls_goodness_of_fit_ref 1.046
_refine_ls_hydrogen_treatment mixed
_refine_ls_matrix_type full
_refine_ls_number_parameters 236
_refine_ls_number_reflns 2770
_refine_ls_number_restraints 0
_refine_ls_restrained_S_all 1.046
_refine_ls_R_factor_all 0.0390
_refine_ls_R_factor_gt 0.0358
_refine_ls_shift/su_max 0.001
_refine_ls_shift/su_mean 0.000
_refine_ls_structure_factor_coef Fsqd
_refine_ls_weighting_details 'calc w=1/[\s^2^(Fo^2^)+(0.0624P)^2^+0.1110P] where P=(Fo^2^+2Fc^2^)/3'
_refine_ls_weighting_scheme calc
_refine_ls_wR_factor_gt 0.0993
_refine_ls_wR_factor_ref 0.1033
_reflns_number_gt 2485
_reflns_number_total 2770
_reflns_threshold_expression >2\s(I)
_cod_data_source_file eb5032sup1.cif
_cod_data_source_block tpr375
_cod_original_sg_symbol_H-M 'P-1   '
_cod_database_code 2105974
_cod_database_fobs_code 2105974

loop_
_symmetry_equiv_pos_as_xyz
'x, y, z'
'-x, -y, -z'

loop_
_atom_site_type_symbol
_atom_site_label
_atom_site_fract_x
_atom_site_fract_y
_atom_site_fract_z
_atom_site_U_iso_or_equiv
_atom_site_adp_type
_atom_site_calc_flag
_atom_site_refinement_flags
_atom_site_occupancy
_atom_site_symmetry_multiplicity
C C1 0.30523(16) 0.38307(15) 0.27100(14) 0.0359(3) Uani d . 1 1
C C2 0.38612(16) 0.54886(15) 0.30038(14) 0.0369(3) Uani d . 1 1
H H2A 0.3018 0.5906 0.2725 0.044 Uiso calc R 1 1
C C3 0.55791(17) 0.64788(15) 0.35951(14) 0.0365(3) Uani d . 1 1
H H3 0.5756 0.7478 0.3677 0.044 Uiso calc R 1 1
C C4 0.72464(16) 0.62028(14) 0.41404(13) 0.0337(3) Uani d . 1 1
C C5 1.05012(16) 0.72501(15) 0.52427(16) 0.0404(3) Uani d . 1 1
H H5A 1.0584 0.6343 0.4487 0.048 Uiso calc R 1 1
H H5B 1.0553 0.7071 0.6080 0.048 Uiso calc R 1 1
C C6 1.20698(16) 0.87195(15) 0.57111(14) 0.0353(3) Uani d . 1 1
C C7 -0.19123(16) 0.15212(15) 0.75852(14) 0.0371(3) Uani d . 1 1
C C8 -0.11311(17) 0.04642(14) 0.79785(14) 0.0379(3) Uani d . 1 1
H H8 -0.1988 -0.0474 0.7779 0.046 Uiso calc R 1 1
C C9 0.05829(17) 0.06284(15) 0.85670(14) 0.0381(3) Uani d . 1 1
H H9 0.0742 -0.0204 0.8717 0.046 Uiso calc R 1 1
C C10 0.22671(16) 0.19506(14) 0.90154(13) 0.0348(3) Uani d . 1 1
C C11 0.55194(16) 0.30275(15) 1.00200(15) 0.0387(3) Uani d . 1 1
H H11A 0.5565 0.4022 1.0757 0.046 Uiso calc R 1 1
H H11B 0.5619 0.3158 0.9184 0.046 Uiso calc R 1 1
C C12 0.70842(16) 0.26459(15) 1.06553(14) 0.0368(3) Uani d . 1 1
H H1X 0.883(2) 0.823(2) 0.4682(18) 0.055(5) Uiso d . 1 1
H H3X 1.460(3) 0.953(2) 0.6475(19) 0.071(5) Uiso d . 1 1
H H10X 0.960(3) 0.350(2) 1.153(2) 0.077(6) Uiso d . 1 1
H H2Y 0.382(2) 0.100(2) 0.9632(18) 0.063(5) Uiso d . 1 1
N N1 0.87948(14) 0.73978(13) 0.46740(12) 0.0367(3) Uani d . 1 1
N N2 0.38042(14) 0.17905(13) 0.95489(12) 0.0376(3) Uani d . 1 1
O O1 0.14090(12) 0.31373(12) 0.21363(12) 0.0521(3) Uani d . 1 1
O O2 0.40728(12) 0.31060(11) 0.30544(12) 0.0478(3) Uani d . 1 1
H H2X 0.5142 0.3697 0.3421 0.072 Uiso calc R 1 1
O O3 0.72413(12) 0.49293(11) 0.41169(12) 0.0456(3) Uani d . 1 1
O O4 1.19149(12) 0.98929(11) 0.56895(11) 0.0464(3) Uani d . 1 1
O O5 1.36132(12) 0.85533(12) 0.61524(13) 0.0525(3) Uani d . 1 1
O O6 -0.35560(12) 0.11275(12) 0.70682(12) 0.0516(3) Uani d . 1 1
O O7 -0.08702(12) 0.28594(11) 0.77821(13) 0.0496(3) Uani d . 1 1
H H7X 0.0193 0.3011 0.8194 0.074 Uiso calc R 1 1
O O8 0.22971(12) 0.31704(11) 0.89144(12) 0.0481(3) Uani d . 1 1
O O9 0.69398(13) 0.14374(12) 1.07034(13) 0.0554(3) Uani d . 1 1
O O10 0.86250(13) 0.38047(12) 1.11300(13) 0.0561(3) Uani d . 1 1

loop_
_atom_site_aniso_label
_atom_site_aniso_U_11
_atom_site_aniso_U_22
_atom_site_aniso_U_33
_atom_site_aniso_U_12
_atom_site_aniso_U_13
_atom_site_aniso_U_23
C1 0.0241(6) 0.0358(6) 0.0467(6) 0.0086(5) 0.0074(5) 0.0237(5)
C2 0.0258(6) 0.0359(6) 0.0536(7) 0.0134(5) 0.0103(5) 0.0274(6)
C3 0.0295(6) 0.0300(6) 0.0526(7) 0.0113(5) 0.0115(5) 0.0246(5)
C4 0.0249(6) 0.0305(6) 0.0438(6) 0.0075(5) 0.0086(5) 0.0205(5)
C5 0.0231(6) 0.0364(7) 0.0628(8) 0.0084(5) 0.0086(5) 0.0309(6)
C6 0.0254(6) 0.0332(6) 0.0473(7) 0.0095(5) 0.0098(5) 0.0224(5)
C7 0.0251(6) 0.0335(6) 0.0506(7) 0.0093(5) 0.0097(5) 0.0220(5)
C8 0.0280(6) 0.0294(6) 0.0542(7) 0.0064(5) 0.0113(5) 0.0231(5)
C9 0.0309(6) 0.0316(6) 0.0544(7) 0.0117(5) 0.0115(5) 0.0258(6)
C10 0.0264(6) 0.0328(6) 0.0438(6) 0.0110(5) 0.0087(5) 0.0198(5)
C11 0.0257(6) 0.0349(6) 0.0555(7) 0.0102(5) 0.0091(5) 0.0260(6)
C12 0.0267(6) 0.0349(6) 0.0487(7) 0.0109(5) 0.0096(5) 0.0232(5)
N1 0.0236(5) 0.0308(5) 0.0556(6) 0.0075(4) 0.0086(5) 0.0260(5)
N2 0.0254(6) 0.0330(6) 0.0542(6) 0.0101(4) 0.0083(5) 0.0251(5)
O1 0.0233(5) 0.0473(6) 0.0793(7) 0.0063(4) 0.0042(4) 0.0374(5)
O2 0.0239(4) 0.0361(5) 0.0798(7) 0.0068(4) 0.0052(4) 0.0355(5)
O3 0.0245(4) 0.0337(5) 0.0772(6) 0.0086(4) 0.0079(4) 0.0334(5)
O4 0.0295(5) 0.0350(5) 0.0742(6) 0.0110(4) 0.0116(4) 0.0312(5)
O5 0.0225(5) 0.0434(6) 0.0914(8) 0.0105(4) 0.0096(5) 0.0402(5)
O6 0.0232(5) 0.0470(5) 0.0826(7) 0.0093(4) 0.0093(4) 0.0378(5)
O7 0.0243(4) 0.0391(5) 0.0850(7) 0.0088(4) 0.0072(4) 0.0391(5)
O8 0.0259(4) 0.0358(5) 0.0805(7) 0.0090(4) 0.0077(4) 0.0347(5)
O9 0.0310(5) 0.0437(6) 0.0929(8) 0.0116(4) 0.0093(5) 0.0437(6)
O10 0.0241(5) 0.0458(6) 0.0951(8) 0.0063(4) 0.0074(5) 0.0434(6)

loop_
_atom_type_symbol
_atom_type_description
_atom_type_scat_dispersion_real
_atom_type_scat_dispersion_imag
_atom_type_scat_source
C C 0.0033 0.0016 'International Tables Vol C Tables 4.2.6.8 and 6.1.1.4'
H H 0.0000 0.0000 'International Tables Vol C Tables 4.2.6.8 and 6.1.1.4'
N N 0.0061 0.0033 'International Tables Vol C Tables 4.2.6.8 and 6.1.1.4'
O O 0.0106 0.0060 'International Tables Vol C Tables 4.2.6.8 and 6.1.1.4'

loop_
_geom_angle_atom_site_label_1
_geom_angle_atom_site_label_2
_geom_angle_atom_site_label_3
_geom_angle
O1 C1 O2 119.35(12)
O1 C1 C2 119.79(11)
O2 C1 C2 120.86(11)
C3 C2 C1 131.26(11)
C3 C2 H2A 114.4
C1 C2 H2A 114.4
C2 C3 C4 128.65(11)
C2 C3 H3 115.7
C4 C3 H3 115.7
O3 C4 N1 120.25(11)
O3 C4 C3 123.57(11)
N1 C4 C3 116.18(11)
N1 C5 C6 110.85(11)
N1 C5 H5A 109.5
C6 C5 H5A 109.5
N1 C5 H5B 109.5
C6 C5 H5B 109.5
H5A C5 H5B 108.1
O4 C6 O5 125.04(11)
O4 C6 C5 124.12(11)
O5 C6 C5 110.84(11)
O6 C7 O7 119.47(12)
O6 C7 C8 119.56(11)
O7 C7 C8 120.97(11)
C9 C8 C7 131.11(12)
C9 C8 H8 114.4
C7 C8 H8 114.4
C8 C9 C10 128.92(11)
C8 C9 H9 115.5
C10 C9 H9 115.5
O8 C10 N2 119.96(12)
O8 C10 C9 123.81(11)
N2 C10 C9 116.23(11)
N2 C11 C12 111.43(11)
N2 C11 H11A 109.3
C12 C11 H11A 109.3
N2 C11 H11B 109.3
C12 C11 H11B 109.3
H11A C11 H11B 108.0
O9 C12 O10 124.84(12)
O9 C12 C11 124.43(12)
O10 C12 C11 110.72(11)
C4 N1 C5 120.44(11)
C4 N1 H1X 121.7(12)
C5 N1 H1X 117.9(13)
C10 N2 C11 120.08(11)
C10 N2 H2Y 121.6(13)
C11 N2 H2Y 118.3(13)
C1 O2 H2X 109.5
C6 O5 H3X 108.7(12)
C7 O7 H7X 109.5
C12 O10 H10X 107.6(12)

loop_
_geom_bond_atom_site_label_1
_geom_bond_atom_site_label_2
_geom_bond_distance
C1 O1 1.2196(15)
C1 O2 1.2977(15)
C1 C2 1.4864(17)
C2 C3 1.3294(17)
C2 H2A 0.9300
C3 C4 1.4785(17)
C3 H3 0.9300
C4 O3 1.2488(15)
C4 N1 1.3196(16)
C5 N1 1.4459(16)
C5 C6 1.4999(17)
C5 H5A 0.9700
C5 H5B 0.9700
C6 O4 1.2048(15)
C6 O5 1.3083(15)
C7 O6 1.2197(16)
C7 O7 1.2996(15)
C7 C8 1.4851(17)
C8 C9 1.3304(18)
C8 H8 0.9300
C9 C10 1.4763(17)
C9 H9 0.9300
C10 O8 1.2483(15)
C10 N2 1.3211(16)
C11 N2 1.4444(16)
C11 C12 1.4983(17)
C11 H11A 0.9700
C11 H11B 0.9700
C12 O9 1.1963(16)
C12 O10 1.3089(16)
N1 H1X 0.814(19)
N2 H2Y 0.83(2)
O2 H2X 0.8200
O5 H3X 0.97(2)
O7 H7X 0.8200
O10 H10X 0.98(2)
